data_7020119
loop_
_publ_author_name
'Choubey, Somnath'
'Bhar, Kishalay'
'Chattopadhyay, Soumi'
'Hazra, Arpan'
'Maji, Tapas Kumar'
'Ribas, Joan'
'Ghosh, Barindra Kumar'

_publ_section_title
;
 First examples of two ferromagnetic end-to-end cyanate bridged 1D linear
 coordination polymers of nickel(II) containing an unsymmetrical diamine.
;
_journal_issue 38
_journal_name_full 'Dalton transactions (Cambridge, England : 2003)'
_journal_page_first 11551
_journal_page_last 11554
_journal_paper_doi 10.1039/c2dt30429e
_journal_volume 41
_journal_year 2012
_chemical_formula_sum 'C9 H24 F6 N5 Ni O P'
_chemical_formula_weight 422.01
_chemical_name_systematic
;
?
;
_space_group_IT_number 5
_symmetry_cell_setting monoclinic
_symmetry_space_group_name_Hall 'C 2y'
_symmetry_space_group_name_H-M 'C 1 2 1'
_atom_sites_solution_hydrogens geom
_atom_sites_solution_primary direct
_atom_sites_solution_secondary difmap
_audit_creation_method SHELXL-97
_cell_angle_alpha 90.00
_cell_angle_beta 119.112(4)
_cell_angle_gamma 90.00
_cell_formula_units_Z 2
_cell_length_a 16.846(3)
_cell_length_b 6.5212(10)
_cell_length_c 9.0652(14)
_cell_measurement_reflns_used 132
_cell_measurement_temperature 293(2)
_cell_measurement_theta_max 26.98
_cell_measurement_theta_min 3.37
_cell_volume 870.1(2)
_computing_cell_refinement SMART
_computing_data_collection 'SMART (Bruker,2000)'
_computing_data_reduction 'SAINT (Bruker,2000)'
_computing_molecular_graphics 'Mercury 1.4.1'
_computing_publication_material 'PLATON (Spek, 2003)'
_computing_structure_refinement 'SHELXL-97 (Sheldrick, 2008)'
_computing_structure_solution 'SIR-92 (Altomare et al. 1994)'
_diffrn_ambient_temperature 293(2)
_diffrn_measured_fraction_theta_full 0.994
_diffrn_measured_fraction_theta_max 0.994
_diffrn_measurement_device_type 'Bruker APEX-II CCD'
_diffrn_measurement_method '\f and \w scans'
_diffrn_radiation_monochromator graphite
_diffrn_radiation_source 'fine-focus sealed tube'
_diffrn_radiation_type MoK\a
_diffrn_radiation_wavelength 0.71073
_diffrn_reflns_av_R_equivalents 0.2318
_diffrn_reflns_av_sigmaI/netI 0.1612
_diffrn_reflns_limit_h_max 22
_diffrn_reflns_limit_h_min -21
_diffrn_reflns_limit_k_max 8
_diffrn_reflns_limit_k_min -8
_diffrn_reflns_limit_l_max 11
_diffrn_reflns_limit_l_min -11
_diffrn_reflns_number 8961
_diffrn_reflns_theta_full 28.00
_diffrn_reflns_theta_max 28.00
_diffrn_reflns_theta_min 2.71
_exptl_absorpt_coefficient_mu 1.273
_exptl_absorpt_correction_T_max 0.9050
_exptl_absorpt_correction_T_min 0.8419
_exptl_absorpt_correction_type empirical
_exptl_absorpt_process_details SADABS
_exptl_crystal_colour green
_exptl_crystal_density_diffrn 1.611
_exptl_crystal_density_method 'not measured'
_exptl_crystal_description parallelepiped
_exptl_crystal_F_000 436
_exptl_crystal_size_max 0.14
_exptl_crystal_size_mid 0.10
_exptl_crystal_size_min 0.08
_refine_diff_density_max 0.637
_refine_diff_density_min -0.372
_refine_diff_density_rms 0.088
_refine_ls_abs_structure_details 'Flack H D (1983), Acta Cryst. A39, 876-881'
_refine_ls_abs_structure_Flack 0.42(6)
_refine_ls_extinction_method none
_refine_ls_goodness_of_fit_ref 0.895
_refine_ls_hydrogen_treatment noref
_refine_ls_matrix_type full
_refine_ls_number_parameters 109
_refine_ls_number_reflns 2074
_refine_ls_number_restraints 33
_refine_ls_restrained_S_all 0.933
_refine_ls_R_factor_all 0.1192
_refine_ls_R_factor_gt 0.0666
_refine_ls_shift/su_max 0.000
_refine_ls_shift/su_mean 0.000
_refine_ls_structure_factor_coef Fsqd
_refine_ls_weighting_details 'calc w=1/[\s^2^(Fo^2^)+(0.0677P)^2^+0.0000P] where P=(Fo^2^+2Fc^2^)/3'
_refine_ls_weighting_scheme calc
_refine_ls_wR_factor_gt 0.1525
_refine_ls_wR_factor_ref 0.1752
_reflns_number_gt 1064
_reflns_number_total 2074
_reflns_threshold_expression >2\s(I)
_cod_data_source_file c2dt30429e.txt
_cod_data_source_block BNi8B
_cod_original_sg_symbol_H-M C2
_cod_database_code 7020119

loop_
_symmetry_equiv_pos_as_xyz
'x, y, z'
'-x, y, -z'
'x+1/2, y+1/2, z'
'-x+1/2, y+1/2, -z'

loop_
_atom_site_label
_atom_site_type_symbol
_atom_site_fract_x
_atom_site_fract_y
_atom_site_fract_z
_atom_site_U_iso_or_equiv
_atom_site_adp_type
_atom_site_occupancy
_atom_site_symmetry_multiplicity
_atom_site_calc_flag
_atom_site_refinement_flags
_atom_site_disorder_group
C1 C 0.3171(7) 0.0979(18) 0.4496(13) 0.095(3) Uani 1 1 d DU .
H1A H 0.2543 0.1420 0.4004 0.115 Uiso 1 1 calc R .
H1B H 0.3177 -0.0506 0.4552 0.115 Uiso 1 1 calc R .
C2 C 0.3655(5) 0.176(4) 0.6161(10) 0.089(3) Uani 1 1 d U .
H2A H 0.3467 0.1022 0.6870 0.107 Uiso 1 1 calc R .
H2B H 0.3497 0.3191 0.6154 0.107 Uiso 1 1 calc R .
C3 C 0.3138(11) 0.030(3) 0.1828(18) 0.172(8) Uani 1 1 d DU .
H3A H 0.3564 0.0230 0.1411 0.258 Uiso 1 1 calc R .
H3B H 0.2579 0.0890 0.0979 0.258 Uiso 1 1 calc R .
H3C H 0.3026 -0.1053 0.2097 0.258 Uiso 1 1 calc R .
C4 C 0.3196(10) 0.371(2) 0.263(2) 0.147(7) Uani 1 1 d DU .
H4A H 0.3497 0.4727 0.3497 0.220 Uiso 1 1 calc R .
H4B H 0.2552 0.3805 0.2199 0.220 Uiso 1 1 calc R .
H4C H 0.3334 0.3942 0.1737 0.220 Uiso 1 1 calc R .
C5 C 0.5000 0.644(3) 0.5000 0.046(3) Uani 1 2 d S .
N1 N 0.3521(4) 0.1603(18) 0.3373(7) 0.0635(16) Uani 1 1 d D .
N2 N 0.4658(4) 0.158(2) 0.6907(6) 0.0588(14) Uani 1 1 d . .
H2C H 0.4851 0.0404 0.7495 0.071 Uiso 1 1 calc R .
H2D H 0.4932 0.2631 0.7620 0.071 Uiso 1 1 calc R .
N3 N 0.4813 0.830(3) 0.473(4) 0.062(3) Uani 0.50 1 d PU -1
O1 O 0.5164(14) 0.474(3) 0.514(5) 0.062(3) Uani 0.50 1 d P -1
F1 F 0.4381(6) 0.8383(16) 0.0109(11) 0.195(8) Uani 1 1 d D .
F2 F 0.5603(4) 0.674(2) 0.1975(5) 0.124(3) Uani 1 1 d D .
F3 F 0.5610(7) 0.4854(12) 0.0000(13) 0.155(5) Uani 1 1 d D .
P1 P 0.5000 0.6638(11) 0.0000 0.0567(6) Uani 1 2 d SD .
Ni1 Ni 0.5000 0.1618(4) 0.5000 0.0483(4) Uani 1 2 d S .

loop_
_atom_site_aniso_label
_atom_site_aniso_U_11
_atom_site_aniso_U_22
_atom_site_aniso_U_33
_atom_site_aniso_U_23
_atom_site_aniso_U_13
_atom_site_aniso_U_12
C1 0.070(5) 0.128(8) 0.102(5) -0.015(6) 0.052(4) -0.008(5)
C2 0.076(4) 0.127(8) 0.087(4) -0.023(7) 0.058(4) -0.005(7)
C3 0.104(11) 0.192(15) 0.161(12) -0.113(10) 0.019(9) 0.033(9)
C4 0.068(8) 0.123(11) 0.167(12) 0.079(10) -0.007(7) 0.018(7)
C5 0.062(5) 0.018(7) 0.065(5) 0.000 0.036(4) 0.000
N1 0.059(3) 0.074(4) 0.057(3) 0.030(7) 0.028(3) 0.001(8)
N2 0.073(4) 0.057(3) 0.053(3) 0.016(8) 0.036(3) -0.005(8)
N3 0.064(8) 0.035(3) 0.076(7) -0.002(4) 0.025(7) -0.002(3)
O1 0.064(8) 0.035(3) 0.076(7) -0.002(4) 0.025(7) -0.002(3)
F1 0.108(8) 0.281(16) 0.143(9) -0.123(11) 0.019(7) 0.070(9)
F2 0.158(5) 0.125(6) 0.057(3) -0.017(7) 0.028(3) 0.040(8)
F3 0.141(11) 0.105(7) 0.190(10) -0.039(9) 0.058(10) 0.048(7)
P1 0.0687(15) 0.0525(12) 0.0546(13) 0.000 0.0345(12) 0.000
Ni1 0.0573(7) 0.0370(6) 0.0546(7) 0.000 0.0304(5) 0.000

loop_
_atom_type_symbol
_atom_type_description
_atom_type_scat_dispersion_real
_atom_type_scat_dispersion_imag
_atom_type_scat_source
C C 0.0033 0.0016 'International Tables Vol C Tables 4.2.6.8 and 6.1.1.4'
H H 0.0000 0.0000 'International Tables Vol C Tables 4.2.6.8 and 6.1.1.4'
N N 0.0061 0.0033 'International Tables Vol C Tables 4.2.6.8 and 6.1.1.4'
O O 0.0106 0.0060 'International Tables Vol C Tables 4.2.6.8 and 6.1.1.4'
F F 0.0171 0.0103 'International Tables Vol C Tables 4.2.6.8 and 6.1.1.4'
P P 0.1023 0.0942 'International Tables Vol C Tables 4.2.6.8 and 6.1.1.4'
Ni Ni 0.3393 1.1124 'International Tables Vol C Tables 4.2.6.8 and 6.1.1.4'

loop_
_geom_angle_atom_site_label_1
_geom_angle_atom_site_label_2
_geom_angle_atom_site_label_3
_geom_angle
_geom_angle_site_symmetry_1
_geom_angle_site_symmetry_3
C2 C1 N1 115.2(10) . .
C2 C1 H1A 108.5 . .
N1 C1 H1A 108.5 . .
C2 C1 H1B 108.5 . .
N1 C1 H1B 108.5 . .
H1A C1 H1B 107.5 . .
C1 C2 N2 113.2(9) . .
C1 C2 H2A 108.9 . .
N2 C2 H2A 108.9 . .
C1 C2 H2B 108.9 . .
N2 C2 H2B 108.9 . .
H2A C2 H2B 107.8 . .
N1 C3 H3A 109.5 . .
N1 C3 H3B 109.5 . .
H3A C3 H3B 109.5 . .
N1 C3 H3C 109.5 . .
H3A C3 H3C 109.5 . .
H3B C3 H3C 109.5 . .
N1 C4 H4A 109.5 . .
N1 C4 H4B 109.5 . .
H4A C4 H4B 109.5 . .
N1 C4 H4C 109.5 . .
H4A C4 H4C 109.5 . .
H4B C4 H4C 109.5 . .
O1 C5 O1 25(2) 2_656 .
O1 C5 N3 154.6(10) 2_656 .
O1 C5 N3 175(3) . .
O1 C5 N3 175(3) 2_656 2_656
O1 C5 N3 154.6(10) . 2_656
N3 C5 N3 27.1(12) . 2_656
C1 N1 C3 111.1(10) . .
C1 N1 C4 112.4(9) . .
C3 N1 C4 101.8(12) . .
C1 N1 Ni1 104.2(5) . .
C3 N1 Ni1 117.7(8) . .
C4 N1 Ni1 110.0(8) . .
C2 N2 Ni1 109.6(4) . .
C2 N2 H2C 109.7 . .
Ni1 N2 H2C 109.7 . .
C2 N2 H2D 109.7 . .
Ni1 N2 H2D 109.7 . .
H2C N2 H2D 108.2 . .
C5 N3 Ni1 158.8(9) . 1_565
C5 O1 Ni1 161.0(17) . .
F3 P1 F3 82.9(7) 2_655 .
F3 P1 F2 95.4(7) 2_655 .
F3 P1 F2 88.4(5) . .
F3 P1 F2 88.4(5) 2_655 2_655
F3 P1 F2 95.4(7) . 2_655
F2 P1 F2 174.9(11) . 2_655
F3 P1 F1 176.1(6) 2_655 2_655
F3 P1 F1 94.8(5) . 2_655
F2 P1 F1 87.6(6) . 2_655
F2 P1 F1 88.7(4) 2_655 2_655
F3 P1 F1 94.8(5) 2_655 .
F3 P1 F1 176.1(6) . .
F2 P1 F1 88.7(4) . .
F2 P1 F1 87.6(6) 2_655 .
F1 P1 F1 87.7(8) 2_655 .
O1 Ni1 O1 13.5(12) . 2_656
O1 Ni1 N2 88.8(13) . 2_656
O1 Ni1 N2 92.5(12) 2_656 2_656
O1 Ni1 N2 92.5(12) . .
O1 Ni1 N2 88.8(13) 2_656 .
N2 Ni1 N2 178.7(9) 2_656 .
O1 Ni1 N3 177.3(18) . 1_545
O1 Ni1 N3 165.8(6) 2_656 1_545
N2 Ni1 N3 88.7(10) 2_656 1_545
N2 Ni1 N3 90.0(11) . 1_545
O1 Ni1 N3 165.8(6) . 2_646
O1 Ni1 N3 177.3(18) 2_656 2_646
N2 Ni1 N3 90.0(11) 2_656 2_646
N2 Ni1 N3 88.7(10) . 2_646
N3 Ni1 N3 15.3(7) 1_545 2_646
O1 Ni1 N1 83.6(7) . 2_656
O1 Ni1 N1 96.9(7) 2_656 2_656
N2 Ni1 N1 82.8(2) 2_656 2_656
N2 Ni1 N1 97.2(2) . 2_656
N3 Ni1 N1 97.2(4) 1_545 2_656
N3 Ni1 N1 82.3(3) 2_646 2_656
O1 Ni1 N1 96.9(7) . .
O1 Ni1 N1 83.6(7) 2_656 .
N2 Ni1 N1 97.2(2) 2_656 .
N2 Ni1 N1 82.8(2) . .
N3 Ni1 N1 82.3(3) 1_545 .
N3 Ni1 N1 97.2(4) 2_646 .
N1 Ni1 N1 179.5(7) 2_656 .

loop_
_geom_bond_atom_site_label_1
_geom_bond_atom_site_label_2
_geom_bond_distance
_geom_bond_site_symmetry_2
C1 C2 1.416(14) .
C1 N1 1.461(10) .
C1 H1A 0.9700 .
C1 H1B 0.9700 .
C2 N2 1.489(9) .
C2 H2A 0.9700 .
C2 H2B 0.9700 .
C3 N1 1.490(8) .
C3 H3A 0.9600 .
C3 H3B 0.9600 .
C3 H3C 0.9600 .
C4 N1 1.510(9) .
C4 H4A 0.9600 .
C4 H4B 0.9600 .
C4 H4C 0.9600 .
C5 O1 1.13(3) 2_656
C5 O1 1.13(3) .
C5 N3 1.24(3) .
C5 N3 1.24(3) 2_656
N1 Ni1 2.192(5) .
N2 Ni1 2.071(5) .
N2 H2C 0.9000 .
N2 H2D 0.9000 .
N3 Ni1 2.19(2) 1_565
O1 Ni1 2.053(18) .
F1 P1 1.579(8) .
F2 P1 1.572(4) .
F3 P1 1.551(9) .
P1 F3 1.551(9) 2_655
P1 F2 1.572(4) 2_655
P1 F1 1.579(8) 2_655
Ni1 O1 2.053(18) 2_656
Ni1 N2 2.071(5) 2_656
Ni1 N3 2.19(2) 1_545
Ni1 N3 2.19(2) 2_646
Ni1 N1 2.192(5) 2_656
